data_7109748
loop_
_publ_author_name
'Swagata Banerjee'
'Jonathan A. Kitchen'
'Sandra A. Bright'
'John E. O'Brien'
'D. Clive Williams'
'John M. Kelly'
'Thorfinnur Gunnlaugsson'

_publ_section_title
;
 Synthesis, spectroscopic and biological studies of a fluorescent Pt(II)
 (terpy) based 1,8-naphthalimide conjugate as a DNA targeting agent
;
_journal_name_full Chem.Commun.
_journal_page_first 8522
_journal_paper_doi 10.1039/c3cc44962a
_journal_volume 49
_journal_year 2013
_chemical_formula_sum 'C38 H33 N9 O8 Pt'
_chemical_formula_weight 938.82
_chemical_name_systematic
; 
 ? 
;
_space_group_IT_number 15
_symmetry_cell_setting monoclinic
_symmetry_space_group_name_Hall '-C 2yc'
_symmetry_space_group_name_H-M 'C 1 2/c 1'
_atom_sites_solution_hydrogens geom
_atom_sites_solution_primary direct
_atom_sites_solution_secondary difmap
_audit_creation_method SHELXL-97
_cell_angle_alpha 90.00
_cell_angle_beta 101.185(2)
_cell_angle_gamma 90.00
_cell_formula_units_Z 8
_cell_length_a 35.5267(13)
_cell_length_b 10.0283(4)
_cell_length_c 21.7394(8)
_cell_measurement_reflns_used 8535
_cell_measurement_temperature 100(2)
_cell_measurement_theta_max 65.596
_cell_measurement_theta_min 2.5355
_cell_volume 7598.0(5)
_computing_structure_refinement 'SHELXL-97 (Sheldrick, 2008)'
_computing_structure_solution 'SHELXS-97 (Sheldrick, 2008)'
_diffrn_ambient_temperature 100(2)
_diffrn_measured_fraction_theta_full 0.948
_diffrn_measured_fraction_theta_max 0.948
_diffrn_measurement_device_type 'Bruker APEX2'
_diffrn_measurement_method 'phi and omega scans'
_diffrn_radiation_monochromator graphite
_diffrn_radiation_source 'fine-focus sealed tube'
_diffrn_radiation_type CuK\a
_diffrn_radiation_wavelength 1.54178
_diffrn_reflns_av_R_equivalents 0.0468
_diffrn_reflns_av_sigmaI/netI 0.0636
_diffrn_reflns_limit_h_max 41
_diffrn_reflns_limit_h_min -36
_diffrn_reflns_limit_k_max 11
_diffrn_reflns_limit_k_min -11
_diffrn_reflns_limit_l_max 25
_diffrn_reflns_limit_l_min -19
_diffrn_reflns_number 14388
_diffrn_reflns_theta_full 64.50
_diffrn_reflns_theta_max 64.50
_diffrn_reflns_theta_min 2.54
_exptl_absorpt_coefficient_mu 7.457
_exptl_absorpt_correction_T_max 0.8072
_exptl_absorpt_correction_T_min 0.1307
_exptl_absorpt_correction_type multi-scan
_exptl_absorpt_process_details SADABS
_exptl_crystal_colour Red
_exptl_crystal_density_diffrn 1.641
_exptl_crystal_density_method 'not measured'
_exptl_crystal_description Needle
_exptl_crystal_F_000 3728
_exptl_crystal_size_max 0.46
_exptl_crystal_size_mid 0.03
_exptl_crystal_size_min 0.03
_platon_squeeze_details
;
;
_refine_diff_density_max 2.367
_refine_diff_density_min -2.317
_refine_diff_density_rms 0.207
_refine_ls_extinction_method none
_refine_ls_goodness_of_fit_ref 1.076
_refine_ls_hydrogen_treatment constr
_refine_ls_matrix_type full
_refine_ls_number_parameters 517
_refine_ls_number_reflns 6060
_refine_ls_number_restraints 3
_refine_ls_restrained_S_all 1.079
_refine_ls_R_factor_all 0.0666
_refine_ls_R_factor_gt 0.0580
_refine_ls_shift/su_max 0.001
_refine_ls_shift/su_mean 0.000
_refine_ls_structure_factor_coef Fsqd
_refine_ls_weighting_details 'calc w=1/[\s^2^(Fo^2^)+(0.1262P)^2^+0.0000P] where P=(Fo^2^+2Fc^2^)/3'
_refine_ls_weighting_scheme calc
_refine_ls_wR_factor_gt 0.1599
_refine_ls_wR_factor_ref 0.1687
_reflns_number_gt 5164
_reflns_number_total 6060
_reflns_threshold_expression >2sigma(I)
_cod_data_source_file c3cc44962a.txt
_cod_data_source_block sb59_4-sr
_cod_original_sg_symbol_H-M C2/c
_cod_database_code 7109748

loop_
_symmetry_equiv_pos_as_xyz
'x, y, z'
'-x, y, -z+1/2'
'x+1/2, y+1/2, z'
'-x+1/2, y+1/2, -z+1/2'
'-x, -y, -z'
'x, -y, z-1/2'
'-x+1/2, -y+1/2, -z'
'x+1/2, -y+1/2, z-1/2'

loop_
_atom_site_label
_atom_site_type_symbol
_atom_site_fract_x
_atom_site_fract_y
_atom_site_fract_z
_atom_site_U_iso_or_equiv
_atom_site_adp_type
_atom_site_occupancy
_atom_site_symmetry_multiplicity
_atom_site_calc_flag
_atom_site_refinement_flags
_atom_site_disorder_assembly
_atom_site_disorder_group
Pt1 Pt 0.339163(7) 0.86861(3) 0.623053(10) 0.03815(17) Uani 1 1 d . . .
O1 O 0.22080(16) 0.6628(6) 0.9314(2) 0.0540(12) Uani 1 1 d . . .
O2 O 0.15383(16) 1.0006(5) 0.8220(2) 0.0571(12) Uani 1 1 d . . .
N1 N 0.0828(2) 0.6995(9) 1.0831(3) 0.074(2) Uani 1 1 d . . .
N2 N 0.18887(19) 0.8385(7) 0.8802(3) 0.0479(14) Uani 1 1 d . . .
N3 N 0.29990(19) 0.8461(6) 0.6790(3) 0.0433(13) Uani 1 1 d . . .
N4 N 0.31746(15) 0.7301(6) 0.5578(2) 0.0415(12) Uani 1 1 d . . .
N5 N 0.3772(2) 0.8834(6) 0.5700(3) 0.0455(15) Uani 1 1 d . . .
N6 N 0.37327(15) 1.0110(6) 0.6721(2) 0.0425(12) Uani 1 1 d . . .
C1 C 0.0395(3) 0.7080(15) 1.0593(5) 0.099(4) Uani 1 1 d . . .
H1A H 0.0303 0.7965 1.0687 0.148 Uiso 1 1 calc R . .
H1B H 0.0266 0.6397 1.0800 0.148 Uiso 1 1 calc R . .
H1C H 0.0337 0.6933 1.0139 0.148 Uiso 1 1 calc R . .
C2 C 0.0934(4) 0.6165(11) 1.1397(5) 0.078(3) Uani 1 1 d . . .
H2A H 0.0891 0.5224 1.1284 0.118 Uiso 1 1 calc R . .
H2B H 0.0777 0.6416 1.1703 0.118 Uiso 1 1 calc R . .
H2C H 0.1206 0.6303 1.1580 0.118 Uiso 1 1 calc R . .
C3 C 0.1100(2) 0.7162(8) 1.0450(3) 0.0539(18) Uani 1 1 d . . .
C4 C 0.1429(3) 0.6399(8) 1.0554(4) 0.056(2) Uani 1 1 d . . .
H4 H 0.1476 0.5816 1.0905 0.067 Uiso 1 1 calc R . .
C5 C 0.1697(3) 0.6456(8) 1.0153(4) 0.0517(18) Uani 1 1 d . . .
H5 H 0.1917 0.5896 1.0230 0.062 Uiso 1 1 calc R . .
C6 C 0.16429(19) 0.7309(7) 0.9656(3) 0.0424(14) Uani 1 1 d . . .
C7 C 0.1319(2) 0.8174(7) 0.9553(3) 0.0461(15) Uani 1 1 d . . .
C8 C 0.1277(2) 0.9133(8) 0.9059(3) 0.0474(16) Uani 1 1 d . . .
C9 C 0.0979(2) 1.0028(8) 0.8973(3) 0.0515(17) Uani 1 1 d . . .
H9 H 0.0950 1.0656 0.8640 0.062 Uiso 1 1 calc R . .
C10 C 0.0717(2) 1.0010(8) 0.9379(3) 0.0563(18) Uani 1 1 d . . .
H10 H 0.0513 1.0638 0.9321 0.068 Uiso 1 1 calc R . .
C11 C 0.0750(2) 0.9092(9) 0.9863(4) 0.0537(18) Uani 1 1 d . . .
H11 H 0.0572 0.9104 1.0138 0.064 Uiso 1 1 calc R . .
C12 C 0.1049(2) 0.8138(8) 0.9948(3) 0.0496(16) Uani 1 1 d . . .
C13 C 0.1936(2) 0.7376(8) 0.9263(3) 0.0480(16) Uani 1 1 d . . .
C14 C 0.1573(2) 0.9173(8) 0.8663(3) 0.0434(16) Uani 1 1 d . . .
C15 C 0.2203(3) 0.8592(8) 0.8444(4) 0.055(2) Uani 1 1 d . . .
H15A H 0.2453 0.8338 0.8708 0.066 Uiso 1 1 calc R . .
H15B H 0.2216 0.9545 0.8331 0.066 Uiso 1 1 calc R . .
C16 C 0.2127(2) 0.7746(8) 0.7852(3) 0.0508(17) Uani 1 1 d . . .
H16A H 0.2123 0.6792 0.7968 0.061 Uiso 1 1 calc R . .
H16B H 0.1873 0.7979 0.7598 0.061 Uiso 1 1 calc R . .
C17 C 0.2428(2) 0.7967(7) 0.7476(3) 0.0475(16) Uani 1 1 d . . .
C18 C 0.2373(2) 0.8858(7) 0.6973(3) 0.0460(16) Uani 1 1 d . . .
H18 H 0.2136 0.9315 0.6858 0.055 Uiso 1 1 calc R . .
C19 C 0.2661(2) 0.9076(8) 0.6643(3) 0.0465(15) Uani 1 1 d . . .
H19 H 0.2617 0.9682 0.6301 0.056 Uiso 1 1 calc R . .
C20 C 0.30632(19) 0.7618(8) 0.7278(3) 0.0462(15) Uani 1 1 d . . .
H20 H 0.3304 0.7178 0.7385 0.055 Uiso 1 1 calc R . .
C21 C 0.2788(2) 0.7385(7) 0.7624(3) 0.0483(16) Uani 1 1 d . . .
H21 H 0.2844 0.6807 0.7976 0.058 Uiso 1 1 calc R . .
C22 C 0.2857(2) 0.6561(8) 0.5560(3) 0.0473(16) Uani 1 1 d . . .
H22 H 0.2697 0.6718 0.5854 0.057 Uiso 1 1 calc R . .
C23 C 0.2763(2) 0.5558(8) 0.5107(3) 0.0519(17) Uani 1 1 d . . .
H23 H 0.2540 0.5032 0.5095 0.062 Uiso 1 1 calc R . .
C24 C 0.2995(2) 0.5341(7) 0.4682(3) 0.0482(16) Uani 1 1 d . . .
H24 H 0.2938 0.4643 0.4383 0.058 Uiso 1 1 calc R . .
C25 C 0.3315(2) 0.6150(7) 0.4691(3) 0.0461(16) Uani 1 1 d . . .
H25 H 0.3474 0.6027 0.4391 0.055 Uiso 1 1 calc R . .
C26 C 0.33974(19) 0.7129(7) 0.5141(3) 0.0422(14) Uani 1 1 d . . .
C27 C 0.3732(2) 0.8003(7) 0.5205(3) 0.0448(15) Uani 1 1 d . . .
C28 C 0.4017(2) 0.8060(8) 0.4841(3) 0.0492(17) Uani 1 1 d . . .
H28 H 0.3998 0.7512 0.4480 0.059 Uiso 1 1 calc R . .
C29 C 0.4320(3) 0.8897(9) 0.5005(4) 0.0539(19) Uani 1 1 d . . .
H29 H 0.4520 0.8891 0.4772 0.065 Uiso 1 1 calc R . .
C30 C 0.4342(2) 0.9772(9) 0.5514(3) 0.0539(18) Uani 1 1 d . . .
H30 H 0.4548 1.0387 0.5617 0.065 Uiso 1 1 calc R . .
C31 C 0.4052(2) 0.9715(8) 0.5866(3) 0.0478(16) Uani 1 1 d . . .
C32 C 0.4026(2) 1.0473(8) 0.6436(3) 0.0520(17) Uani 1 1 d . . .
C33 C 0.4284(2) 1.1465(8) 0.6682(4) 0.055(2) Uani 1 1 d . . .
H33 H 0.4485 1.1724 0.6475 0.066 Uiso 1 1 calc R . .
C34 C 0.4241(2) 1.2067(9) 0.7240(3) 0.0580(18) Uani 1 1 d . . .
H34 H 0.4417 1.2732 0.7427 0.070 Uiso 1 1 calc R . .
C35 C 0.3935(2) 1.1686(9) 0.7526(4) 0.0559(18) Uani 1 1 d . . .
H35 H 0.3903 1.2091 0.7907 0.067 Uiso 1 1 calc R . .
C36 C 0.3689(2) 1.0737(8) 0.7253(3) 0.0489(16) Uani 1 1 d . . .
H36 H 0.3477 1.0504 0.7440 0.059 Uiso 1 1 calc R . .
N100 N 0.1895(2) 0.3864(6) 0.1427(3) 0.0493(15) Uani 1 1 d . . .
O100 O 0.16115(17) 0.3166(7) 0.1419(2) 0.0649(14) Uani 1 1 d . . .
O101 O 0.20806(18) 0.3819(5) 0.1005(3) 0.0546(14) Uani 1 1 d . . .
O102 O 0.19916(18) 0.4681(6) 0.1865(2) 0.0650(14) Uani 1 1 d . . .
N200 N 0.9799(2) 0.2390(11) 0.3795(3) 0.085(3) Uani 1 1 d D . .
O210 O 0.9454(4) 0.223(3) 0.3801(9) 0.104(6) Uani 0.50 1 d PD A 1
O211 O 0.9647(6) 0.1533(17) 0.4132(8) 0.097(6) Uani 0.50 1 d PD A 2
O201 O 0.9930(2) 0.1865(10) 0.3377(3) 0.093(2) Uani 1 1 d D A .
O202 O 0.9911(3) 0.3474(9) 0.4008(4) 0.102(3) Uani 1 1 d . A .
N101 N 0.1518(2) 0.9430(9) 0.1498(3) 0.073(2) Uani 1 1 d . . .
C100 C 0.1237(2) 0.9556(9) 0.1691(3) 0.0609(19) Uani 1 1 d . . .
C101 C 0.0890(3) 0.9597(12) 0.1933(4) 0.079(3) Uani 1 1 d . . .
H10A H 0.0795 0.8688 0.1965 0.119 Uiso 1 1 calc R . .
H10B H 0.0697 1.0120 0.1650 0.119 Uiso 1 1 calc R . .
H10C H 0.0941 1.0012 0.2349 0.119 Uiso 1 1 calc R . .

loop_
_atom_site_aniso_label
_atom_site_aniso_U_11
_atom_site_aniso_U_22
_atom_site_aniso_U_33
_atom_site_aniso_U_23
_atom_site_aniso_U_13
_atom_site_aniso_U_12
Pt1 0.0310(2) 0.0552(2) 0.0295(2) 0.00208(9) 0.00901(14) 0.00002(11)
O1 0.049(3) 0.077(3) 0.041(3) 0.002(2) 0.020(2) 0.012(3)
O2 0.071(3) 0.067(3) 0.036(2) 0.010(2) 0.014(2) -0.001(3)
N1 0.068(5) 0.094(5) 0.066(4) 0.005(4) 0.028(3) 0.004(4)
N2 0.051(4) 0.065(3) 0.031(3) -0.001(3) 0.015(3) 0.007(3)
N3 0.030(3) 0.057(3) 0.042(3) 0.000(3) 0.004(2) 0.000(3)
N4 0.039(3) 0.056(3) 0.030(2) 0.004(2) 0.009(2) 0.001(3)
N5 0.034(3) 0.064(4) 0.038(3) 0.003(3) 0.006(3) -0.004(3)
N6 0.036(3) 0.061(3) 0.031(2) 0.000(2) 0.008(2) 0.002(3)
C1 0.081(7) 0.136(10) 0.086(7) -0.016(7) 0.034(6) -0.028(7)
C2 0.084(8) 0.099(7) 0.058(5) 0.009(4) 0.031(5) 0.015(5)
C3 0.064(5) 0.062(4) 0.042(3) 0.002(3) 0.025(3) 0.007(4)
C4 0.063(5) 0.071(5) 0.040(4) 0.011(3) 0.027(4) 0.017(4)
C5 0.052(5) 0.065(4) 0.041(4) -0.002(3) 0.017(3) 0.003(3)
C6 0.042(4) 0.055(4) 0.033(3) -0.007(3) 0.012(2) 0.003(3)
C7 0.048(4) 0.057(4) 0.036(3) -0.008(3) 0.013(3) 0.002(4)
C8 0.057(5) 0.058(4) 0.028(3) -0.008(3) 0.009(3) -0.007(4)
C9 0.057(4) 0.055(4) 0.039(3) 0.001(3) 0.001(3) 0.001(4)
C10 0.050(4) 0.063(4) 0.056(4) -0.005(4) 0.011(3) 0.009(4)
C11 0.043(4) 0.072(4) 0.049(4) -0.001(4) 0.016(3) 0.003(4)
C12 0.050(4) 0.061(4) 0.038(3) -0.006(3) 0.011(3) 0.004(4)
C13 0.051(4) 0.063(4) 0.032(3) -0.011(3) 0.012(3) -0.003(4)
C14 0.040(4) 0.050(4) 0.042(3) -0.015(3) 0.011(3) -0.010(3)
C15 0.052(5) 0.072(5) 0.043(4) -0.005(3) 0.018(4) -0.005(4)
C16 0.051(4) 0.068(4) 0.036(3) -0.008(3) 0.016(3) -0.012(4)
C17 0.050(4) 0.060(4) 0.034(3) -0.010(3) 0.013(3) -0.004(4)
C18 0.044(4) 0.055(4) 0.040(4) 0.001(3) 0.011(3) 0.004(3)
C19 0.042(4) 0.060(4) 0.039(3) 0.011(3) 0.012(3) 0.004(4)
C20 0.036(3) 0.065(4) 0.038(3) 0.010(3) 0.009(3) 0.005(3)
C21 0.059(4) 0.054(4) 0.035(3) 0.005(3) 0.016(3) 0.002(4)
C22 0.044(4) 0.064(4) 0.034(3) 0.005(3) 0.006(3) 0.003(4)
C23 0.043(4) 0.068(4) 0.043(3) 0.006(3) 0.002(3) -0.011(4)
C24 0.054(4) 0.054(4) 0.034(3) 0.003(3) 0.002(3) 0.001(3)
C25 0.049(4) 0.055(4) 0.034(3) 0.004(3) 0.009(3) 0.004(3)
C26 0.043(3) 0.057(4) 0.027(3) 0.008(3) 0.005(2) 0.003(3)
C27 0.043(4) 0.060(4) 0.031(3) 0.006(3) 0.007(3) 0.001(3)
C28 0.046(4) 0.068(4) 0.036(3) 0.001(3) 0.016(3) 0.000(4)
C29 0.050(5) 0.074(5) 0.044(4) 0.000(3) 0.022(3) 0.002(4)
C30 0.042(4) 0.082(5) 0.042(3) 0.000(4) 0.017(3) -0.015(4)
C31 0.045(4) 0.065(4) 0.035(3) 0.000(3) 0.011(3) -0.003(4)
C32 0.046(4) 0.071(4) 0.041(3) 0.005(3) 0.013(3) 0.002(4)
C33 0.032(4) 0.076(5) 0.059(5) -0.008(4) 0.013(3) -0.005(3)
C34 0.051(4) 0.071(5) 0.052(4) -0.009(4) 0.013(3) -0.006(4)
C35 0.050(5) 0.073(4) 0.046(4) -0.011(4) 0.013(3) -0.008(4)
C36 0.043(4) 0.069(4) 0.037(3) -0.004(3) 0.012(3) 0.004(4)
N100 0.051(4) 0.059(3) 0.038(3) 0.000(3) 0.010(3) 0.002(3)
O100 0.054(3) 0.097(4) 0.048(3) -0.008(3) 0.018(2) -0.008(3)
O101 0.052(3) 0.070(3) 0.045(3) -0.007(2) 0.019(3) 0.002(2)
O102 0.083(4) 0.071(3) 0.042(3) -0.007(3) 0.016(2) -0.004(3)
N200 0.048(4) 0.141(8) 0.073(4) -0.053(5) 0.031(3) -0.039(5)
O210 0.057(9) 0.165(18) 0.094(11) -0.060(12) 0.026(8) -0.036(11)
O211 0.067(11) 0.133(14) 0.105(13) -0.055(10) 0.049(10) -0.050(10)
O201 0.064(4) 0.144(7) 0.074(4) -0.017(5) 0.023(3) 0.001(5)
O202 0.083(5) 0.132(6) 0.107(6) -0.059(5) 0.062(5) -0.048(5)
N101 0.060(5) 0.096(6) 0.058(4) 0.017(4) 0.001(3) -0.011(4)
C100 0.056(5) 0.076(5) 0.046(4) 0.006(4) -0.003(3) 0.002(4)
C101 0.064(5) 0.099(7) 0.071(5) -0.017(5) 0.005(4) 0.018(5)

loop_
_atom_type_symbol
_atom_type_description
_atom_type_scat_dispersion_real
_atom_type_scat_dispersion_imag
_atom_type_scat_source
C C 0.0181 0.0091 'International Tables Vol C Tables 4.2.6.8 and 6.1.1.4'
H H 0.0000 0.0000 'International Tables Vol C Tables 4.2.6.8 and 6.1.1.4'
N N 0.0311 0.0180 'International Tables Vol C Tables 4.2.6.8 and 6.1.1.4'
O O 0.0492 0.0322 'International Tables Vol C Tables 4.2.6.8 and 6.1.1.4'
Pt Pt -4.5932 6.9264 'International Tables Vol C Tables 4.2.6.8 and 6.1.1.4'

loop_
_geom_angle_atom_site_label_1
_geom_angle_atom_site_label_2
_geom_angle_atom_site_label_3
_geom_angle
_geom_angle_publ_flag
N5 Pt1 N4 81.4(2) y
N5 Pt1 N3 177.9(2) y
N4 Pt1 N3 97.5(2) y
N5 Pt1 N6 81.1(2) y
N4 Pt1 N6 162.5(2) y
N3 Pt1 N6 99.9(2) y
C3 N1 C2 117.8(8) ?
C3 N1 C1 124.0(7) ?
C2 N1 C1 113.2(8) ?
C14 N2 C13 123.7(6) ?
C14 N2 C15 118.2(6) ?
C13 N2 C15 118.0(6) ?
C19 N3 C20 119.3(6) ?
C19 N3 Pt1 119.7(5) ?
C20 N3 Pt1 120.8(5) ?
C22 N4 C26 120.5(6) ?
C22 N4 Pt1 127.0(4) ?
C26 N4 Pt1 112.4(4) ?
C31 N5 C27 125.9(6) ?
C31 N5 Pt1 117.4(5) ?
C27 N5 Pt1 116.7(5) ?
C36 N6 C32 119.4(6) ?
C36 N6 Pt1 128.2(5) ?
C32 N6 Pt1 112.4(4) ?
N1 C1 H1A 109.5 ?
N1 C1 H1B 109.5 ?
H1A C1 H1B 109.5 ?
N1 C1 H1C 109.5 ?
H1A C1 H1C 109.5 ?
H1B C1 H1C 109.5 ?
N1 C2 H2A 109.5 ?
N1 C2 H2B 109.5 ?
H2A C2 H2B 109.5 ?
N1 C2 H2C 109.5 ?
H2A C2 H2C 109.5 ?
H2B C2 H2C 109.5 ?
C4 C3 N1 119.9(7) ?
C4 C3 C12 118.5(6) ?
N1 C3 C12 121.6(7) ?
C3 C4 C5 121.9(7) ?
C3 C4 H4 119.0 ?
C5 C4 H4 119.0 ?
C6 C5 C4 120.4(8) ?
C6 C5 H5 119.8 ?
C4 C5 H5 119.8 ?
C5 C6 C7 119.5(6) ?
C5 C6 C13 118.8(7) ?
C7 C6 C13 121.6(6) ?
C12 C7 C6 121.0(6) ?
C12 C7 C8 119.6(7) ?
C6 C7 C8 119.4(6) ?
C9 C8 C7 120.4(7) ?
C9 C8 C14 121.2(7) ?
C7 C8 C14 118.3(7) ?
C8 C9 C10 119.7(7) ?
C8 C9 H9 120.2 ?
C10 C9 H9 120.2 ?
C11 C10 C9 121.2(7) ?
C11 C10 H10 119.4 ?
C9 C10 H10 119.4 ?
C10 C11 C12 120.0(7) ?
C10 C11 H11 120.0 ?
C12 C11 H11 120.0 ?
C7 C12 C11 119.1(7) ?
C7 C12 C3 118.4(7) ?
C11 C12 C3 122.5(7) ?
O1 C13 N2 119.5(6) ?
O1 C13 C6 124.1(7) ?
N2 C13 C6 116.4(6) ?
O2 C14 N2 120.6(6) ?
O2 C14 C8 119.1(7) ?
N2 C14 C8 120.2(7) ?
N2 C15 C16 109.5(6) ?
N2 C15 H15A 109.8 ?
C16 C15 H15A 109.8 ?
N2 C15 H15B 109.8 ?
C16 C15 H15B 109.8 ?
H15A C15 H15B 108.2 ?
C17 C16 C15 110.8(6) ?
C17 C16 H16A 109.5 ?
C15 C16 H16A 109.5 ?
C17 C16 H16B 109.5 ?
C15 C16 H16B 109.5 ?
H16A C16 H16B 108.1 ?
C21 C17 C18 115.7(6) ?
C21 C17 C16 122.7(6) ?
C18 C17 C16 121.4(7) ?
C19 C18 C17 120.4(7) ?
C19 C18 H18 119.8 ?
C17 C18 H18 119.8 ?
N3 C19 C18 121.8(7) ?
N3 C19 H19 119.1 ?
C18 C19 H19 119.1 ?
N3 C20 C21 120.9(7) ?
N3 C20 H20 119.6 ?
C21 C20 H20 119.6 ?
C20 C21 C17 121.9(6) ?
C20 C21 H21 119.1 ?
C17 C21 H21 119.1 ?
N4 C22 C23 120.1(6) ?
N4 C22 H22 119.9 ?
C23 C22 H22 119.9 ?
C24 C23 C22 119.7(7) ?
C24 C23 H23 120.1 ?
C22 C23 H23 120.1 ?
C23 C24 C25 119.6(7) ?
C23 C24 H24 120.2 ?
C25 C24 H24 120.2 ?
C26 C25 C24 119.1(7) ?
C26 C25 H25 120.4 ?
C24 C25 H25 120.4 ?
N4 C26 C25 120.9(6) ?
N4 C26 C27 115.5(6) ?
C25 C26 C27 123.5(6) ?
N5 C27 C28 116.8(7) ?
N5 C27 C26 113.8(6) ?
C28 C27 C26 129.4(6) ?
C29 C28 C27 120.0(7) ?
C29 C28 H28 120.0 ?
C27 C28 H28 120.0 ?
C28 C29 C30 120.9(7) ?
C28 C29 H29 119.5 ?
C30 C29 H29 119.5 ?
C31 C30 C29 118.2(7) ?
C31 C30 H30 120.9 ?
C29 C30 H30 120.9 ?
N5 C31 C30 118.1(7) ?
N5 C31 C32 113.9(6) ?
C30 C31 C32 127.9(7) ?
N6 C32 C33 121.6(7) ?
N6 C32 C31 115.1(7) ?
C33 C32 C31 123.2(6) ?
C32 C33 C34 118.1(7) ?
C32 C33 H33 121.0 ?
C34 C33 H33 121.0 ?
C33 C34 C35 119.6(8) ?
C33 C34 H34 120.2 ?
C35 C34 H34 120.2 ?
C36 C35 C34 119.3(7) ?
C36 C35 H35 120.4 ?
C34 C35 H35 120.4 ?
C35 C36 N6 122.0(7) ?
C35 C36 H36 119.0 ?
N6 C36 H36 119.0 ?
O100 N100 O101 121.8(6) ?
O100 N100 O102 119.2(6) ?
O101 N100 O102 119.0(7) ?
O202 N200 O201 121.6(8) ?
O202 N200 O210 111.3(12) ?
O201 N200 O210 118.3(10) ?
O202 N200 O211 120.9(9) ?
O201 N200 O211 113.1(11) ?
O210 N200 O211 52.8(12) ?
N101 C100 C101 175.4(10) ?
C100 C101 H10A 109.5 ?
C100 C101 H10B 109.5 ?
H10A C101 H10B 109.5 ?
C100 C101 H10C 109.5 ?
H10A C101 H10C 109.5 ?
H10B C101 H10C 109.5 ?

loop_
_geom_bond_atom_site_label_1
_geom_bond_atom_site_label_2
_geom_bond_distance
_geom_bond_publ_flag
Pt1 N5 1.945(7) y
Pt1 N4 2.028(5) y
Pt1 N3 2.034(7) y
Pt1 N6 2.035(6) y
O1 C13 1.210(9) ?
O2 C14 1.263(9) ?
N1 C3 1.402(9) ?
N1 C2 1.472(13) ?
N1 C1 1.526(14) ?
N2 C14 1.358(11) ?
N2 C13 1.411(10) ?
N2 C15 1.495(10) ?
N3 C19 1.333(10) ?
N3 C20 1.341(9) ?
N4 C22 1.344(10) ?
N4 C26 1.360(8) ?
N5 C31 1.328(10) ?
N5 C27 1.346(10) ?
N6 C36 1.353(8) ?
N6 C32 1.360(9) ?
C1 H1A 0.9800 ?
C1 H1B 0.9800 ?
C1 H1C 0.9800 ?
C2 H2A 0.9800 ?
C2 H2B 0.9800 ?
C2 H2C 0.9800 ?
C3 C4 1.377(11) ?
C3 C12 1.450(11) ?
C4 C5 1.412(11) ?
C4 H4 0.9500 ?
C5 C6 1.361(10) ?
C5 H5 0.9500 ?
C6 C7 1.424(10) ?
C6 C13 1.473(9) ?
C7 C12 1.406(10) ?
C7 C8 1.429(11) ?
C8 C9 1.375(11) ?
C8 C14 1.482(9) ?
C9 C10 1.399(11) ?
C9 H9 0.9500 ?
C10 C11 1.387(12) ?
C10 H10 0.9500 ?
C11 C12 1.413(12) ?
C11 H11 0.9500 ?
C15 C16 1.521(10) ?
C15 H15A 0.9900 ?
C15 H15B 0.9900 ?
C16 C17 1.483(9) ?
C16 H16A 0.9900 ?
C16 H16B 0.9900 ?
C17 C21 1.384(11) ?
C17 C18 1.397(11) ?
C18 C19 1.374(10) ?
C18 H18 0.9500 ?
C19 H19 0.9500 ?
C20 C21 1.365(9) ?
C20 H20 0.9500 ?
C21 H21 0.9500 ?
C22 C23 1.401(11) ?
C22 H22 0.9500 ?
C23 C24 1.368(10) ?
C23 H23 0.9500 ?
C24 C25 1.393(11) ?
C24 H24 0.9500 ?
C25 C26 1.377(10) ?
C25 H25 0.9500 ?
C26 C27 1.462(10) ?
C27 C28 1.402(9) ?
C28 C29 1.356(12) ?
C28 H28 0.9500 ?
C29 C30 1.402(11) ?
C29 H29 0.9500 ?
C30 C31 1.397(9) ?
C30 H30 0.9500 ?
C31 C32 1.472(10) ?
C32 C33 1.388(12) ?
C33 C34 1.390(11) ?
C33 H33 0.9500 ?
C34 C35 1.405(11) ?
C34 H34 0.9500 ?
C35 C36 1.351(12) ?
C35 H35 0.9500 ?
C36 H36 0.9500 ?
N100 O100 1.225(9) ?
N100 O101 1.229(9) ?
N100 O102 1.252(8) ?
N200 O202 1.218(11) ?
N200 O201 1.220(9) ?
N200 O210 1.236(12) ?
N200 O211 1.310(14) ?
N101 C100 1.164(11) ?
C100 C101 1.430(13) ?
C101 H10A 0.9800 ?
C101 H10B 0.9800 ?
C101 H10C 0.9800 ?

loop_
_geom_torsion_atom_site_label_1
_geom_torsion_atom_site_label_2
_geom_torsion_atom_site_label_3
_geom_torsion_atom_site_label_4
_geom_torsion
N5 Pt1 N3 C19 -140(6)
N4 Pt1 N3 C19 -82.1(6)
N6 Pt1 N3 C19 98.9(6)
N5 Pt1 N3 C20 34(6)
N4 Pt1 N3 C20 92.6(6)
N6 Pt1 N3 C20 -86.4(6)
N5 Pt1 N4 C22 -179.6(6)
N3 Pt1 N4 C22 2.2(6)
N6 Pt1 N4 C22 178.8(6)
N5 Pt1 N4 C26 2.8(4)
N3 Pt1 N4 C26 -175.4(4)
N6 Pt1 N4 C26 1.2(10)
N4 Pt1 N5 C31 179.6(6)
N3 Pt1 N5 C31 -122(6)
N6 Pt1 N5 C31 -0.9(6)
N4 Pt1 N5 C27 -2.3(5)
N3 Pt1 N5 C27 56(6)
N6 Pt1 N5 C27 177.2(6)
N5 Pt1 N6 C36 179.4(6)
N4 Pt1 N6 C36 -179.0(7)
N3 Pt1 N6 C36 -2.4(6)
N5 Pt1 N6 C32 2.7(5)
N4 Pt1 N6 C32 4.3(10)
N3 Pt1 N6 C32 -179.1(5)
C2 N1 C3 C4 10.2(13)
C1 N1 C3 C4 -142.9(10)
C2 N1 C3 C12 -169.1(8)
C1 N1 C3 C12 37.8(14)
N1 C3 C4 C5 175.0(8)
C12 C3 C4 C5 -5.7(12)
C3 C4 C5 C6 1.9(13)
C4 C5 C6 C7 1.8(11)
C4 C5 C6 C13 177.8(7)
C5 C6 C7 C12 -1.5(10)
C13 C6 C7 C12 -177.4(7)
C5 C6 C7 C8 175.5(7)
C13 C6 C7 C8 -0.3(10)
C12 C7 C8 C9 0.8(11)
C6 C7 C8 C9 -176.3(7)
C12 C7 C8 C14 178.2(6)
C6 C7 C8 C14 1.1(10)
C7 C8 C9 C10 1.0(11)
C14 C8 C9 C10 -176.4(7)
C8 C9 C10 C11 -0.9(12)
C9 C10 C11 C12 -1.0(13)
C6 C7 C12 C11 174.5(7)
C8 C7 C12 C11 -2.6(11)
C6 C7 C12 C3 -2.3(10)
C8 C7 C12 C3 -179.4(7)
C10 C11 C12 C7 2.7(12)
C10 C11 C12 C3 179.3(8)
C4 C3 C12 C7 5.8(11)
N1 C3 C12 C7 -174.9(8)
C4 C3 C12 C11 -170.8(8)
N1 C3 C12 C11 8.5(12)
C14 N2 C13 O1 172.5(7)
C15 N2 C13 O1 -7.2(10)
C14 N2 C13 C6 -7.4(10)
C15 N2 C13 C6 172.9(6)
C5 C6 C13 O1 7.4(11)
C7 C6 C13 O1 -176.8(7)
C5 C6 C13 N2 -172.7(7)
C7 C6 C13 N2 3.1(9)
C13 N2 C14 O2 -175.9(6)
C15 N2 C14 O2 3.8(10)
C13 N2 C14 C8 8.5(10)
C15 N2 C14 C8 -171.8(6)
C9 C8 C14 O2 -3.3(10)
C7 C8 C14 O2 179.3(6)
C9 C8 C14 N2 172.3(7)
C7 C8 C14 N2 -5.0(10)
C14 N2 C15 C16 -88.3(8)
C13 N2 C15 C16 91.4(8)
N2 C15 C16 C17 178.0(6)
C15 C16 C17 C21 78.5(9)
C15 C16 C17 C18 -96.9(8)
C21 C17 C18 C19 2.3(10)
C16 C17 C18 C19 178.0(7)
C20 N3 C19 C18 -0.9(11)
Pt1 N3 C19 C18 173.9(6)
C17 C18 C19 N3 -0.3(12)
C19 N3 C20 C21 0.0(11)
Pt1 N3 C20 C21 -174.7(6)
N3 C20 C21 C17 2.2(11)
C18 C17 C21 C20 -3.2(10)
C16 C17 C21 C20 -178.9(7)
C26 N4 C22 C23 3.1(10)
Pt1 N4 C22 C23 -174.3(5)
N4 C22 C23 C24 -0.3(11)
C22 C23 C24 C25 -2.2(11)
C23 C24 C25 C26 1.9(10)
C22 N4 C26 C25 -3.4(9)
Pt1 N4 C26 C25 174.4(5)
C22 N4 C26 C27 179.3(6)
Pt1 N4 C26 C27 -3.0(7)
C24 C25 C26 N4 0.9(10)
C24 C25 C26 C27 178.0(6)
C31 N5 C27 C28 1.2(11)
Pt1 N5 C27 C28 -176.7(5)
C31 N5 C27 C26 179.3(7)
Pt1 N5 C27 C26 1.3(8)
N4 C26 C27 N5 1.2(9)
C25 C26 C27 N5 -176.1(6)
N4 C26 C27 C28 178.9(7)
C25 C26 C27 C28 1.7(11)
N5 C27 C28 C29 1.8(11)
C26 C27 C28 C29 -175.9(7)
C27 C28 C29 C30 -3.9(12)
C28 C29 C30 C31 2.9(13)
C27 N5 C31 C30 -2.1(11)
Pt1 N5 C31 C30 175.8(6)
C27 N5 C31 C32 -178.9(7)
Pt1 N5 C31 C32 -0.9(9)
C29 C30 C31 N5 0.0(11)
C29 C30 C31 C32 176.2(8)
C36 N6 C32 C33 0.7(11)
Pt1 N6 C32 C33 177.7(6)
C36 N6 C32 C31 179.1(6)
Pt1 N6 C32 C31 -3.9(8)
N5 C31 C32 N6 3.3(10)
C30 C31 C32 N6 -173.1(7)
N5 C31 C32 C33 -178.3(7)
C30 C31 C32 C33 5.3(13)
N6 C32 C33 C34 1.4(12)
C31 C32 C33 C34 -176.9(8)
C32 C33 C34 C35 -1.7(13)
C33 C34 C35 C36 0.1(13)
C34 C35 C36 N6 2.1(13)
C32 N6 C36 C35 -2.4(11)
Pt1 N6 C36 C35 -178.9(6)

loop_
_platon_squeeze_void_nr
_platon_squeeze_void_average_x
_platon_squeeze_void_average_y
_platon_squeeze_void_average_z
_platon_squeeze_void_volume
_platon_squeeze_void_count_electrons
_platon_squeeze_void_content
1 0.000 -0.263 0.250 163 47 ' '
2 0.000 0.263 0.750 163 47 ' '
3 0.500 0.237 0.250 163 47 ' '
4 0.500 -0.237 0.750 163 47 ' '
